data_9001937
loop_
_publ_author_name
'Evans, B. W.'
'Yang, H.'

_publ_section_title
;
 Fe-Mg order-disorder in tremolite-actinolite-ferro-actinolite at ambient
 and high temperature
 Sample: C51, ID4-4C, from Isua Belt, East Greenland, in an iron formation
 after heating at 700 C
;
_journal_name_full 'American Mineralogist'
_journal_page_first 458
_journal_page_last 475
_journal_volume 83
_journal_year 1998
_chemical_formula_sum
;Al0.028 Ca1.814 Cl0.026 F0.048 Fe3.17 H1.872 K0.004 Mg1.906 Mn0.092 Na0.038
 O23.926 Si7.972
;
_chemical_name_mineral Actinolite
_space_group_IT_number 12
_symmetry_space_group_name_Hall '-C 2y'
_symmetry_space_group_name_H-M 'C 1 2/m 1'
_cell_angle_alpha 90
_cell_angle_beta 104.64
_cell_angle_gamma 90
_cell_formula_units_Z 2
_cell_length_a 9.903
_cell_length_b 18.211
_cell_length_c 5.299
_cell_volume 924.614
_database_code_amcsd 0001998
_exptl_crystal_density_diffrn 3.281
_exptl_crystal_thermal_history 'after heating at 700 C'
_cod_original_formula_sum
;Fe3.17 Mn.092 Mg1.906 Ca1.814 Na.038 Si7.972 Al.028 K.004 H1.872 O23.926
 F.048 Cl.026
;
_cod_database_code 9001937

loop_
_space_group_symop_operation_xyz
x,y,z
1/2+x,1/2+y,z
x,-y,z
1/2+x,1/2-y,z
-x,y,-z
1/2-x,1/2+y,-z
-x,-y,-z
1/2-x,1/2-y,-z

loop_
_atom_site_aniso_label
_atom_site_aniso_U_11
_atom_site_aniso_U_22
_atom_site_aniso_U_33
_atom_site_aniso_U_12
_atom_site_aniso_U_13
_atom_site_aniso_U_23
Fe1 0.01023 0.00504 0.00692 0.00000 0.00299 0.00000
Mn1 0.01023 0.00504 0.00692 0.00000 0.00299 0.00000
Mg1 0.01023 0.00504 0.00692 0.00000 0.00299 0.00000
Fe2 0.00930 0.00504 0.00772 0.00000 0.00324 0.00000
Mn2 0.00930 0.00504 0.00772 0.00000 0.00324 0.00000
Mg2 0.00930 0.00504 0.00772 0.00000 0.00324 0.00000
Fe3 0.00977 0.00504 0.00666 0.00000 0.00224 0.00000
Mg3 0.00977 0.00504 0.00666 0.00000 0.00224 0.00000
Fe4 0.01349 0.01344 0.01358 0.00000 0.00821 0.00000
Mn4 0.01349 0.01344 0.01358 0.00000 0.00821 0.00000
Mg4 0.01349 0.01344 0.01358 0.00000 0.00821 0.00000
Ca4 0.01349 0.01344 0.01358 0.00000 0.00821 0.00000
Na4 0.01349 0.01344 0.01358 0.00000 0.00821 0.00000
Si1 0.00791 0.00504 0.00626 0.00000 0.00249 -0.00047
Al1 0.00791 0.00504 0.00626 0.00000 0.00249 -0.00047
Si2 0.00837 0.00504 0.00613 -0.00088 0.00224 0.00000
O1 0.00884 0.00672 0.00852 -0.00088 0.00274 0.00000
O2 0.00884 0.00840 0.01039 0.00000 0.00299 -0.00047
O3 0.01116 0.00840 0.00999 0.00000 0.00348 0.00000
F3 0.01116 0.00840 0.00999 0.00000 0.00348 0.00000
Cl3 0.01116 0.00840 0.00999 0.00000 0.00348 0.00000
O4 0.01442 0.00672 0.01212 -0.00354 0.00398 0.00000
O5 0.01023 0.01176 0.00812 0.00000 0.00274 0.00284
O6 0.01023 0.01176 0.00719 -0.00088 0.00174 -0.00331
O7 0.01070 0.00504 0.01598 0.00000 0.00348 0.00000

loop_
_atom_site_label
_atom_site_fract_x
_atom_site_fract_y
_atom_site_fract_z
_atom_site_occupancy
_atom_site_type_symbol
_atom_site_attached_hydrogens
Fe1 0.00000 0.08870 0.50000 0.61000 Fe 0
Mn1 0.00000 0.08870 0.50000 0.01100 Mn 0
Mg1 0.00000 0.08870 0.50000 0.37900 Mg 0
Fe2 0.00000 0.17850 0.00000 0.61200 Fe 0
Mn2 0.00000 0.17850 0.00000 0.03100 Mn 0
Mg2 0.00000 0.17850 0.00000 0.35700 Mg 0
Fe3 0.00000 0.00000 0.00000 0.59000 Fe 0
Mg3 0.00000 0.00000 0.00000 0.41000 Mg 0
Fe4 0.00000 0.27660 0.50000 0.06800 Fe 0
Mn4 0.00000 0.27660 0.50000 0.00400 Mn 0
Mg4 0.00000 0.27660 0.50000 0.01200 Mg 0
Ca4 0.00000 0.27660 0.50000 0.90700 Ca 0
Na4 0.00000 0.27660 0.50000 0.00900 Na 0
Si1 0.27990 0.08380 0.29300 0.99300 Si 0
Al1 0.27990 0.08380 0.29300 0.00700 Al 0
Si2 0.28910 0.17000 0.80070 1.00000 Si 0
NaA(m) 0.03500 0.50000 0.04000 0.01000 Na 0
KA(m) 0.03500 0.50000 0.04000 0.00200 K 0
H 0.19400 0.00000 0.76500 0.93600 H 0
O1 0.11220 0.08690 0.21440 1.00000 O 0
O2 0.12110 0.17280 0.72070 1.00000 O 0
O3 0.11110 0.00000 0.71280 0.96300 O 0
F3 0.11110 0.00000 0.71280 0.02400 F 0
Cl3 0.11110 0.00000 0.71280 0.01300 Cl 0
O4 0.36690 0.24570 0.79060 1.00000 O 0
O5 0.34490 0.13260 0.09280 1.00000 O 0
O6 0.34290 0.11840 0.58360 1.00000 O 0
O7 0.33440 0.00000 0.29130 1.00000 O 0

loop_
_cod_changelog_entry_id
_cod_changelog_entry_author
_cod_changelog_entry_date
_cod_changelog_entry_text
1
;cod-tools version 3.8.0
Id: cif_guess_AMCSD_atom_types 9581 2023-05-17 12:35:41Z saulius
;
2023-05-23T09:16:31+03:00
;Derived atom types and hydrogen counts
from atom names that follow the AMCSD naming convention
(Wat == water, O-H == hydroxyl).
;

loop_
_cod_related_entry_id
_cod_related_entry_database
_cod_related_entry_code
1 AMCSD 0001998
